data_1549378
loop_
_publ_author_name
'Zheng, Ting'
'Liao, Heng'
'Gao, Jie'
'Zhong, Liu'
'Gao, Haiyang'
'Wu, Qing'

_publ_section_title
;
 Synthesis and characterization of \a-diamine palladium complexes and
 insight into hybridization effects of nitrogen donor atoms on norbornene
 (co)polymerizations
;
_journal_issue 22
_journal_name_full 'Polymer Chemistry'
_journal_page_first 3088
_journal_paper_doi 10.1039/C8PY00395E
_journal_volume 9
_journal_year 2018
_chemical_formula_moiety 'C20 H28 Cl2 N2 Pd'
_chemical_formula_sum 'C20 H28 Cl2 N2 Pd'
_chemical_formula_weight 473.74
_space_group_crystal_system orthorhombic
_space_group_IT_number 61
_space_group_name_Hall '-P 2ac 2ab'
_space_group_name_H-M_alt 'P b c a'
_symmetry_space_group_name_Hall '-P 2ac 2ab'
_symmetry_space_group_name_H-M 'P b c a'
_atom_sites_solution_hydrogens geom
_atom_sites_solution_primary dual
_audit_creation_date 2016-09-22
_audit_creation_method
;
Olex2 1.2
(compiled 2016.02.19 svn.r3266 for OlexSys, GUI svn.r5227)
;
_audit_update_record
;
2018-03-09 deposited with the CCDC.
2018-05-04 downloaded from the CCDC.
;
_cell_angle_alpha 90
_cell_angle_beta 90
_cell_angle_gamma 90
_cell_formula_units_Z 8
_cell_length_a 13.5058(3)
_cell_length_b 13.9638(3)
_cell_length_c 21.6147(8)
_cell_measurement_reflns_used 6527
_cell_measurement_temperature 150.00(10)
_cell_measurement_theta_max 29.2800
_cell_measurement_theta_min 4.0550
_cell_volume 4076.4(2)
_computing_cell_refinement 'CrysAlisPro 1.171.38.43 (Rigaku OD, 2015)'
_computing_data_collection 'CrysAlisPro 1.171.38.43 (Rigaku OD, 2015)'
_computing_data_reduction 'CrysAlisPro 1.171.38.43 (Rigaku OD, 2015)'
_computing_molecular_graphics 'Olex2 (Dolomanov et al., 2009)'
_computing_publication_material 'Olex2 (Dolomanov et al., 2009)'
_computing_structure_refinement 'ShelXL (Sheldrick, 2015)'
_computing_structure_solution 'ShelXT (Sheldrick, 2015)'
_diffrn_ambient_environment N~2~
_diffrn_ambient_temperature 150.00(10)
_diffrn_detector 'CCD plate'
_diffrn_detector_area_resol_mean 5.2913
_diffrn_detector_type AtlasS2
_diffrn_measured_fraction_theta_full 0.998
_diffrn_measured_fraction_theta_max 0.992
_diffrn_measurement_details
;
List of Runs (angles in degrees, time in seconds):

  # Type    Start    End  Width  t~exp~   \w     \q     \k     \f   Frames
#--------------------------------------------------------------------------
  1  \w    -58.00  20.00   1.00   27.47    --   11.80 -77.00 -60.00   78
  2  \w     13.00  53.00   1.00   27.47    --   11.80 -99.00-150.00   40
  3  \w    -20.00   9.00   1.00   27.47    --  -10.86 -99.00-180.00   29
  4  \w    -59.00 -34.00   1.00   27.47    --   11.80 -57.00-120.00   25
;
_diffrn_measurement_device 'four-circle diffractometer'
_diffrn_measurement_device_type 'SuperNova, Dual, Cu at zero, AtlasS2'
_diffrn_measurement_method '\w scans'
_diffrn_orient_matrix_type 'CrysAlisPro convention (1999,Acta A55,543-557)'
_diffrn_orient_matrix_UB_11 0.0383512000
_diffrn_orient_matrix_UB_12 -0.0172593000
_diffrn_orient_matrix_UB_13 0.0194433000
_diffrn_orient_matrix_UB_21 0.0353669000
_diffrn_orient_matrix_UB_22 0.0255931000
_diffrn_orient_matrix_UB_23 -0.0177621000
_diffrn_orient_matrix_UB_31 -0.0060231000
_diffrn_orient_matrix_UB_32 0.0403444000
_diffrn_orient_matrix_UB_33 0.0195778000
_diffrn_radiation_monochromator mirror
_diffrn_radiation_probe x-ray
_diffrn_radiation_type MoK\a
_diffrn_radiation_wavelength 0.71073
_diffrn_reflns_av_R_equivalents 0.0321
_diffrn_reflns_av_unetI/netI 0.0345
_diffrn_reflns_Laue_measured_fraction_full 0.998
_diffrn_reflns_Laue_measured_fraction_max 0.992
_diffrn_reflns_limit_h_max 15
_diffrn_reflns_limit_h_min -17
_diffrn_reflns_limit_k_max 17
_diffrn_reflns_limit_k_min -17
_diffrn_reflns_limit_l_max 27
_diffrn_reflns_limit_l_min -18
_diffrn_reflns_number 16975
_diffrn_reflns_point_group_measured_fraction_full 0.998
_diffrn_reflns_point_group_measured_fraction_max 0.992
_diffrn_reflns_theta_full 26.000
_diffrn_reflns_theta_max 26.995
_diffrn_reflns_theta_min 3.417
_diffrn_source 'micro-focus sealed X-ray tube'
_diffrn_source_type 'SuperNova (Mo) X-ray Source'
_exptl_absorpt_coefficient_mu 1.178
_exptl_absorpt_correction_T_max 1.00000
_exptl_absorpt_correction_T_min 0.92621
_exptl_absorpt_correction_type multi-scan
_exptl_absorpt_process_details
;
CrysAlisPro 1.171.38.43 (Rigaku Oxford Diffraction, 2015)
Empirical absorption correction using spherical harmonics,
 implemented in SCALE3 ABSPACK scaling algorithm.
;
_exptl_crystal_colour yellow
_exptl_crystal_colour_primary yellow
_exptl_crystal_density_diffrn 1.544
_exptl_crystal_description block
_exptl_crystal_F_000 1936
_exptl_crystal_size_max 0.2
_exptl_crystal_size_mid 0.2
_exptl_crystal_size_min 0.2
_refine_diff_density_max 0.856
_refine_diff_density_min -0.395
_refine_diff_density_rms 0.079
_refine_ls_extinction_method none
_refine_ls_goodness_of_fit_ref 1.030
_refine_ls_hydrogen_treatment constr
_refine_ls_matrix_type full
_refine_ls_number_parameters 232
_refine_ls_number_reflns 4414
_refine_ls_number_restraints 0
_refine_ls_restrained_S_all 1.030
_refine_ls_R_factor_all 0.0407
_refine_ls_R_factor_gt 0.0286
_refine_ls_shift/su_max 0.002
_refine_ls_shift/su_mean 0.000
_refine_ls_structure_factor_coef Fsqd
_refine_ls_weighting_details 'w=1/[\s^2^(Fo^2^)+(0.0262P)^2^+2.1443P] where P=(Fo^2^+2Fc^2^)/3'
_refine_ls_weighting_scheme calc
_refine_ls_wR_factor_gt 0.0584
_refine_ls_wR_factor_ref 0.0626
_reflns_Friedel_coverage 0.000
_reflns_number_gt 3630
_reflns_number_total 4414
_reflns_threshold_expression 'I > 2\s(I)'
_cod_data_source_file c8py00395e2.cif
_cod_data_source_block 1
_cod_depositor_comments
;

2019-03-26
Z value and formula fixed to values more according to usual
chemical conventions.                 miguel

 Adding full bibliography for 1549377--1549380.cif.
;
_cod_original_formula_moiety '2(C20 H28 Cl2 N2 Pd)'
_cod_original_formula_sum 'C40 H56 Cl4 N4 Pd2'
_cod_original_formula_units_Z 4
_cod_original_formula_weight 947.48
_cod_database_code 1549378
_shelx_shelxl_version_number 2014/7
_chemical_oxdiff_formula 'C20 H20 N4 O4 Cl Pd'
_chemical_oxdiff_usercomment dmp-2me-PdCl2
_shelx_space_group_comment
;
The symmetry employed for this shelxl refinement is uniquely defined
by the following loop, which should always be used as a source of
symmetry information in preference to the above space-group names.
They are only intended as comments.
;
_reflns_odcompleteness_completeness 99.59
_reflns_odcompleteness_iscentric 1
_reflns_odcompleteness_theta 26.32
_olex2_refinement_description
;
1. Fixed Uiso
 At 1.2 times of:
  All C(H) groups, All N(H) groups
 At 1.5 times of:
  All C(H,H,H) groups
2.a Ternary CH refined with riding coordinates:
 N1(H1), N2(H2), C1(H1A), C2(H2A)
2.b Aromatic/amide H refined with riding coordinates:
 C7(H7), C8(H8), C9(H9), C15(H15), C16(H16), C17(H17)
2.c Idealised Me refined as rotating group:
 C3(H3A,H3B,H3C), C4(H4A,H4B,H4C), C11(H11A,H11B,H11C), C12(H12A,H12B,H12C),
 C19(H19A,H19B,H19C), C20(H20A,H20B,H20C)
;
_olex2_submission_special_instructions 'No special instructions were received'
_oxdiff_exptl_absorpt_empirical_details
;
Empirical correction (ABSPACK) includes:
- Absorption correction using spherical harmonics
- Frame scaling
;
_oxdiff_exptl_absorpt_empirical_full_max 1.217
_oxdiff_exptl_absorpt_empirical_full_min 0.792

loop_
_space_group_symop_operation_xyz
'x, y, z'
'-x+1/2, -y, z+1/2'
'-x, y+1/2, -z+1/2'
'x+1/2, -y+1/2, -z'
'-x, -y, -z'
'x-1/2, y, -z-1/2'
'x, -y-1/2, z-1/2'
'-x-1/2, y-1/2, z'

loop_
_atom_site_label
_atom_site_type_symbol
_atom_site_fract_x
_atom_site_fract_y
_atom_site_fract_z
_atom_site_U_iso_or_equiv
_atom_site_adp_type
_atom_site_occupancy
_atom_site_site_symmetry_order
_atom_site_calc_flag
_atom_site_refinement_flags_posn
Pd1 Pd 0.71712(2) 0.53839(2) 0.73214(2) 0.01384(6) Uani 1 1 d .
Cl1 Cl 0.83100(4) 0.52744(4) 0.81092(3) 0.02155(14) Uani 1 1 d .
Cl2 Cl 0.77300(4) 0.39998(4) 0.68607(3) 0.02514(15) Uani 1 1 d .
N1 N 0.64477(13) 0.65234(12) 0.77424(9) 0.0147(4) Uani 1 1 d .
H1 H 0.6891 0.7074 0.7693 0.018 Uiso 1 1 calc R
N2 N 0.62425(13) 0.57055(12) 0.65875(10) 0.0152(4) Uani 1 1 d .
H2 H 0.5664 0.5289 0.6638 0.018 Uiso 1 1 calc R
C1 C 0.55399(16) 0.67584(15) 0.73615(11) 0.0151(5) Uani 1 1 d .
H1A H 0.5048 0.6254 0.7430 0.018 Uiso 1 1 calc R
C2 C 0.58661(16) 0.67149(15) 0.66891(12) 0.0154(5) Uani 1 1 d .
H2A H 0.6423 0.7157 0.6635 0.019 Uiso 1 1 calc R
C3 C 0.50848(18) 0.77080(16) 0.75544(13) 0.0221(6) Uani 1 1 d .
H3A H 0.4979 0.7709 0.7994 0.033 Uiso 1 1 calc GR
H3B H 0.4463 0.7793 0.7346 0.033 Uiso 1 1 calc GR
H3C H 0.5525 0.8221 0.7445 0.033 Uiso 1 1 calc GR
C4 C 0.50727(17) 0.69769(16) 0.62214(12) 0.0193(5) Uani 1 1 d .
H4A H 0.5309 0.6844 0.5811 0.029 Uiso 1 1 calc GR
H4B H 0.4920 0.7646 0.6257 0.029 Uiso 1 1 calc GR
H4C H 0.4487 0.6606 0.6300 0.029 Uiso 1 1 calc GR
C5 C 0.62536(16) 0.64554(15) 0.84077(12) 0.0151(5) Uani 1 1 d .
C6 C 0.66856(16) 0.71447(15) 0.87941(12) 0.0186(5) Uani 1 1 d .
C7 C 0.64501(19) 0.71272(17) 0.94204(13) 0.0255(6) Uani 1 1 d .
H7 H 0.6725 0.7582 0.9684 0.031 Uiso 1 1 calc R
C8 C 0.5816(2) 0.64471(18) 0.96558(13) 0.0279(6) Uani 1 1 d .
H8 H 0.5645 0.6457 1.0072 0.033 Uiso 1 1 calc R
C9 C 0.54355(18) 0.57510(18) 0.92711(13) 0.0244(6) Uani 1 1 d .
H9 H 0.5023 0.5284 0.9437 0.029 Uiso 1 1 calc R
C10 C 0.56505(17) 0.57266(16) 0.86439(12) 0.0192(5) Uani 1 1 d .
C11 C 0.73984(18) 0.78802(17) 0.85470(13) 0.0262(6) Uani 1 1 d .
H11A H 0.7920 0.7564 0.8325 0.039 Uiso 1 1 calc GR
H11B H 0.7675 0.8238 0.8885 0.039 Uiso 1 1 calc GR
H11C H 0.7054 0.8308 0.8273 0.039 Uiso 1 1 calc GR
C12 C 0.5259(2) 0.49035(18) 0.82657(13) 0.0291(6) Uani 1 1 d .
H12A H 0.4692 0.5111 0.8033 0.044 Uiso 1 1 calc GR
H12B H 0.5070 0.4389 0.8536 0.044 Uiso 1 1 calc GR
H12C H 0.5764 0.4685 0.7987 0.044 Uiso 1 1 calc GR
C13 C 0.66253(16) 0.55029(15) 0.59665(11) 0.0156(5) Uani 1 1 d .
C14 C 0.74447(17) 0.60012(16) 0.57301(12) 0.0186(5) Uani 1 1 d .
C15 C 0.77484(18) 0.57689(18) 0.51342(13) 0.0235(6) Uani 1 1 d .
H15 H 0.8286 0.6092 0.4964 0.028 Uiso 1 1 calc R
C16 C 0.72796(19) 0.50753(19) 0.47863(13) 0.0277(6) Uani 1 1 d .
H16 H 0.7491 0.4943 0.4386 0.033 Uiso 1 1 calc R
C17 C 0.64946(19) 0.45804(17) 0.50386(13) 0.0258(6) Uani 1 1 d .
H17 H 0.6185 0.4106 0.4807 0.031 Uiso 1 1 calc R
C18 C 0.61566(17) 0.47768(16) 0.56330(12) 0.0183(5) Uani 1 1 d .
C19 C 0.53380(19) 0.41764(18) 0.59061(13) 0.0276(6) Uani 1 1 d .
H19A H 0.5575 0.3861 0.6272 0.041 Uiso 1 1 calc GR
H19B H 0.5130 0.3706 0.5609 0.041 Uiso 1 1 calc GR
H19C H 0.4788 0.4580 0.6011 0.041 Uiso 1 1 calc GR
C20 C 0.80196(18) 0.67441(18) 0.60849(14) 0.0284(7) Uani 1 1 d .
H20A H 0.7699 0.7354 0.6045 0.043 Uiso 1 1 calc GR
H20B H 0.8680 0.6785 0.5922 0.043 Uiso 1 1 calc GR
H20C H 0.8047 0.6566 0.6514 0.043 Uiso 1 1 calc GR

loop_
_atom_site_aniso_label
_atom_site_aniso_U_11
_atom_site_aniso_U_22
_atom_site_aniso_U_33
_atom_site_aniso_U_23
_atom_site_aniso_U_13
_atom_site_aniso_U_12
Pd1 0.01733(9) 0.01325(9) 0.01095(11) -0.00118(7) -0.00179(7) 0.00213(6)
Cl1 0.0231(3) 0.0246(3) 0.0170(4) 0.0008(3) -0.0059(3) 0.0018(2)
Cl2 0.0310(3) 0.0199(3) 0.0245(4) -0.0075(3) -0.0068(3) 0.0096(2)
N1 0.0195(9) 0.0140(9) 0.0108(12) -0.0011(8) -0.0004(8) 0.0003(7)
N2 0.0194(9) 0.0144(8) 0.0117(12) -0.0018(8) -0.0002(9) 0.0008(7)
C1 0.0162(10) 0.0159(10) 0.0131(14) -0.0003(10) -0.0010(10) -0.0009(8)
C2 0.0189(11) 0.0131(10) 0.0144(14) 0.0006(10) 0.0004(10) 0.0004(9)
C3 0.0282(12) 0.0218(12) 0.0162(15) -0.0006(11) 0.0012(11) 0.0071(10)
C4 0.0240(12) 0.0211(11) 0.0127(14) 0.0005(11) -0.0016(11) 0.0042(10)
C5 0.0184(10) 0.0171(10) 0.0098(14) -0.0005(10) 0.0005(10) 0.0049(9)
C6 0.0223(11) 0.0183(11) 0.0153(15) -0.0016(10) -0.0020(11) 0.0049(9)
C7 0.0362(14) 0.0240(12) 0.0164(15) -0.0077(11) -0.0065(12) 0.0064(11)
C8 0.0380(14) 0.0356(14) 0.0100(15) 0.0005(12) 0.0042(12) 0.0103(12)
C9 0.0238(12) 0.0300(13) 0.0195(16) 0.0071(12) 0.0032(12) 0.0029(10)
C10 0.0199(11) 0.0223(11) 0.0153(15) 0.0016(11) -0.0014(10) 0.0025(9)
C11 0.0338(13) 0.0209(12) 0.0240(16) -0.0045(12) -0.0066(12) -0.0050(11)
C12 0.0355(14) 0.0259(13) 0.0260(17) 0.0036(12) -0.0004(13) -0.0108(11)
C13 0.0205(11) 0.0182(11) 0.0080(13) 0.0007(10) -0.0006(10) 0.0058(9)
C14 0.0201(11) 0.0182(11) 0.0175(15) 0.0014(10) 0.0020(11) 0.0065(9)
C15 0.0237(12) 0.0276(13) 0.0193(15) 0.0066(12) 0.0042(12) 0.0078(10)
C16 0.0365(15) 0.0366(14) 0.0101(15) -0.0005(12) 0.0015(12) 0.0149(12)
C17 0.0316(13) 0.0270(13) 0.0187(15) -0.0084(12) -0.0070(12) 0.0055(11)
C18 0.0210(11) 0.0178(11) 0.0161(15) -0.0011(10) -0.0047(10) 0.0044(9)
C19 0.0311(13) 0.0262(13) 0.0253(17) -0.0085(12) -0.0017(12) -0.0047(11)
C20 0.0248(13) 0.0254(13) 0.0351(19) -0.0043(13) 0.0083(12) -0.0043(10)

loop_
_atom_type_symbol
_atom_type_description
_atom_type_scat_dispersion_real
_atom_type_scat_dispersion_imag
_atom_type_scat_source
C C 0.0033 0.0016 'International Tables Vol C Tables 4.2.6.8 and 6.1.1.4'
H H 0.0000 0.0000 'International Tables Vol C Tables 4.2.6.8 and 6.1.1.4'
Cl Cl 0.1484 0.1585 'International Tables Vol C Tables 4.2.6.8 and 6.1.1.4'
N N 0.0061 0.0033 'International Tables Vol C Tables 4.2.6.8 and 6.1.1.4'
Pd Pd -0.9988 1.0072 'International Tables Vol C Tables 4.2.6.8 and 6.1.1.4'

loop_
_geom_angle_atom_site_label_1
_geom_angle_atom_site_label_2
_geom_angle_atom_site_label_3
_geom_angle
Cl1 Pd1 Cl2 92.59(2)
N1 Pd1 Cl1 92.36(6)
N1 Pd1 Cl2 170.79(5)
N2 Pd1 Cl1 170.53(5)
N2 Pd1 Cl2 92.82(5)
N2 Pd1 N1 83.37(7)
Pd1 N1 H1 105.4
C1 N1 Pd1 108.00(14)
C1 N1 H1 105.4
C5 N1 Pd1 117.68(13)
C5 N1 H1 105.4
C5 N1 C1 113.79(17)
Pd1 N2 H2 105.6
C2 N2 Pd1 107.10(14)
C2 N2 H2 105.6
C13 N2 Pd1 116.47(14)
C13 N2 H2 105.6
C13 N2 C2 115.51(18)
N1 C1 H1A 108.2
N1 C1 C2 106.07(18)
N1 C1 C3 111.58(19)
C2 C1 H1A 108.2
C3 C1 H1A 108.2
C3 C1 C2 114.48(19)
N2 C2 C1 105.85(18)
N2 C2 H2A 108.1
N2 C2 C4 111.39(19)
C1 C2 H2A 108.1
C4 C2 C1 114.99(19)
C4 C2 H2A 108.1
C1 C3 H3A 109.5
C1 C3 H3B 109.5
C1 C3 H3C 109.5
H3A C3 H3B 109.5
H3A C3 H3C 109.5
H3B C3 H3C 109.5
C2 C4 H4A 109.5
C2 C4 H4B 109.5
C2 C4 H4C 109.5
H4A C4 H4B 109.5
H4A C4 H4C 109.5
H4B C4 H4C 109.5
C6 C5 N1 117.8(2)
C10 C5 N1 120.6(2)
C10 C5 C6 121.6(2)
C5 C6 C11 121.5(2)
C7 C6 C5 118.2(2)
C7 C6 C11 120.2(2)
C6 C7 H7 119.5
C8 C7 C6 120.9(2)
C8 C7 H7 119.5
C7 C8 H8 120.1
C7 C8 C9 119.7(3)
C9 C8 H8 120.1
C8 C9 H9 119.0
C8 C9 C10 121.9(2)
C10 C9 H9 119.0
C5 C10 C12 124.1(2)
C9 C10 C5 117.4(2)
C9 C10 C12 118.4(2)
C6 C11 H11A 109.5
C6 C11 H11B 109.5
C6 C11 H11C 109.5
H11A C11 H11B 109.5
H11A C11 H11C 109.5
H11B C11 H11C 109.5
C10 C12 H12A 109.5
C10 C12 H12B 109.5
C10 C12 H12C 109.5
H12A C12 H12B 109.5
H12A C12 H12C 109.5
H12B C12 H12C 109.5
C14 C13 N2 121.0(2)
C18 C13 N2 116.9(2)
C18 C13 C14 122.0(2)
C13 C14 C20 124.2(2)
C15 C14 C13 117.0(2)
C15 C14 C20 118.7(2)
C14 C15 H15 118.9
C16 C15 C14 122.2(2)
C16 C15 H15 118.9
C15 C16 H16 120.3
C17 C16 C15 119.3(2)
C17 C16 H16 120.3
C16 C17 H17 119.4
C16 C17 C18 121.3(2)
C18 C17 H17 119.4
C13 C18 C19 122.3(2)
C17 C18 C13 118.1(2)
C17 C18 C19 119.5(2)
C18 C19 H19A 109.5
C18 C19 H19B 109.5
C18 C19 H19C 109.5
H19A C19 H19B 109.5
H19A C19 H19C 109.5
H19B C19 H19C 109.5
C14 C20 H20A 109.5
C14 C20 H20B 109.5
C14 C20 H20C 109.5
H20A C20 H20B 109.5
H20A C20 H20C 109.5
H20B C20 H20C 109.5

loop_
_geom_bond_atom_site_label_1
_geom_bond_atom_site_label_2
_geom_bond_distance
Pd1 Cl1 2.2996(6)
Pd1 Cl2 2.3014(6)
Pd1 N1 2.0773(18)
Pd1 N2 2.072(2)
N1 H1 0.9800
N1 C1 1.513(3)
N1 C5 1.465(3)
N2 H2 0.9800
N2 C2 1.514(3)
N2 C13 1.466(3)
C1 H1A 0.9800
C1 C2 1.520(3)
C1 C3 1.520(3)
C2 H2A 0.9800
C2 C4 1.518(3)
C3 H3A 0.9600
C3 H3B 0.9600
C3 H3C 0.9600
C4 H4A 0.9600
C4 H4B 0.9600
C4 H4C 0.9600
C5 C6 1.402(3)
C5 C10 1.400(3)
C6 C7 1.391(4)
C6 C11 1.506(3)
C7 H7 0.9300
C7 C8 1.376(4)
C8 H8 0.9300
C8 C9 1.378(4)
C9 H9 0.9300
C9 C10 1.387(4)
C10 C12 1.507(4)
C11 H11A 0.9600
C11 H11B 0.9600
C11 H11C 0.9600
C12 H12A 0.9600
C12 H12B 0.9600
C12 H12C 0.9600
C13 C14 1.404(3)
C13 C18 1.396(3)
C14 C15 1.390(4)
C14 C20 1.506(3)
C15 H15 0.9300
C15 C16 1.380(4)
C16 H16 0.9300
C16 C17 1.378(4)
C17 H17 0.9300
C17 C18 1.391(4)
C18 C19 1.508(3)
C19 H19A 0.9600
C19 H19B 0.9600
C19 H19C 0.9600
C20 H20A 0.9600
C20 H20B 0.9600
C20 H20C 0.9600

loop_
_geom_torsion_atom_site_label_1
_geom_torsion_atom_site_label_2
_geom_torsion_atom_site_label_3
_geom_torsion_atom_site_label_4
_geom_torsion
Pd1 N1 C1 C2 -42.72(18)
Pd1 N1 C1 C3 -168.00(15)
Pd1 N1 C5 C6 118.58(18)
Pd1 N1 C5 C10 -61.8(2)
Pd1 N2 C2 C1 -46.89(18)
Pd1 N2 C2 C4 -172.55(15)
Pd1 N2 C13 C14 -65.2(2)
Pd1 N2 C13 C18 112.91(19)
N1 C1 C2 N2 59.4(2)
N1 C1 C2 C4 -177.19(17)
N1 C5 C6 C7 175.54(19)
N1 C5 C6 C11 -5.3(3)
N1 C5 C10 C9 -175.0(2)
N1 C5 C10 C12 7.5(3)
N2 C13 C14 C15 -179.3(2)
N2 C13 C14 C20 2.3(3)
N2 C13 C18 C17 179.0(2)
N2 C13 C18 C19 -4.0(3)
C1 N1 C5 C6 -113.6(2)
C1 N1 C5 C10 66.0(2)
C2 N2 C13 C14 61.7(3)
C2 N2 C13 C18 -120.1(2)
C3 C1 C2 N2 -177.13(18)
C3 C1 C2 C4 -53.7(3)
C5 N1 C1 C2 -175.33(17)
C5 N1 C1 C3 59.4(2)
C5 C6 C7 C8 0.5(3)
C6 C5 C10 C9 4.6(3)
C6 C5 C10 C12 -172.9(2)
C6 C7 C8 C9 2.4(4)
C7 C8 C9 C10 -1.8(4)
C8 C9 C10 C5 -1.6(4)
C8 C9 C10 C12 176.0(2)
C10 C5 C6 C7 -4.1(3)
C10 C5 C6 C11 175.1(2)
C11 C6 C7 C8 -178.6(2)
C13 N2 C2 C1 -178.47(18)
C13 N2 C2 C4 55.9(2)
C13 C14 C15 C16 -0.6(4)
C14 C13 C18 C17 -2.9(3)
C14 C13 C18 C19 174.2(2)
C14 C15 C16 C17 -1.2(4)
C15 C16 C17 C18 1.0(4)
C16 C17 C18 C13 1.0(4)
C16 C17 C18 C19 -176.2(2)
C18 C13 C14 C15 2.7(3)
C18 C13 C14 C20 -175.8(2)
C20 C14 C15 C16 178.0(2)
